data_4346694
loop_
_publ_author_name
'Eisenhart, Reed J.'
'Carlson, Rebecca K.'
'Clouston, Laura J.'
'Young, Jr, Victor G'
'Chen, Yu-Sheng'
'Bill, Eckhard'
'Gagliardi, Laura'
'Lu, Connie C.'

_publ_section_title
;
 Influence of Copper Oxidation State on the Bonding and Electronic
 Structure of Cobalt-Copper Complexes.
;
_journal_issue 23
_journal_name_full 'Inorganic chemistry'
_journal_page_first 11330
_journal_page_last 11338
_journal_paper_doi 10.1021/acs.inorgchem.5b01950
_journal_volume 54
_journal_year 2015
_chemical_absolute_configuration unk
_chemical_formula_moiety 'C21 H24 Co Cu N7'
_chemical_formula_sum 'C21 H24 Co Cu N7'
_chemical_formula_weight 496.94
_chemical_name_common 13242
_space_group_crystal_system hexagonal
_space_group_IT_number 169
_space_group_name_Hall 'P 61'
_space_group_name_H-M_alt 'P 61'
_atom_sites_solution_hydrogens geom
_audit_creation_method SHELXL-2013
_cell_angle_alpha 90
_cell_angle_beta 90
_cell_angle_gamma 120
_cell_formula_units_Z 6
_cell_length_a 18.8953(17)
_cell_length_b 18.8953(17)
_cell_length_c 11.1910(11)
_cell_measurement_temperature 100(2)
_cell_volume 3460.2(6)
_computing_structure_refinement 'SHELXL-2013 (Sheldrick, 2013)'
_diffrn_ambient_temperature 100(2)
_diffrn_measured_fraction_theta_full 1.000
_diffrn_measured_fraction_theta_max 1.000
_diffrn_measurement_device_type 'Bruker APEX II CCD'
_diffrn_radiation_wavelength 0.41328
_diffrn_reflns_av_R_equivalents 0.1461
_diffrn_reflns_av_unetI/netI 0.1246
_diffrn_reflns_Laue_measured_fraction_full 1.000
_diffrn_reflns_Laue_measured_fraction_max 1.000
_diffrn_reflns_limit_h_max 31
_diffrn_reflns_limit_h_min -31
_diffrn_reflns_limit_k_max 19
_diffrn_reflns_limit_k_min -31
_diffrn_reflns_limit_l_max 17
_diffrn_reflns_limit_l_min -18
_diffrn_reflns_number 73451
_diffrn_reflns_point_group_measured_fraction_full 1.000
_diffrn_reflns_point_group_measured_fraction_max 1.000
_diffrn_reflns_theta_full 14.357
_diffrn_reflns_theta_max 20.154
_diffrn_reflns_theta_min 0.724
_exptl_absorpt_coefficient_mu 0.380
_exptl_absorpt_correction_type multi-scan
_exptl_absorpt_process_details 'SADABS, R. Blessing, 1995'
_exptl_crystal_colour Green
_exptl_crystal_density_diffrn 1.431
_exptl_crystal_description Block
_exptl_crystal_F_000 1530
_exptl_crystal_size_max 0.1
_exptl_crystal_size_mid 0.1
_exptl_crystal_size_min 0.05
_exptl_transmission_factor_max 0.7445
_exptl_transmission_factor_min 0.5499
_platon_squeeze_details
;
;
_refine_diff_density_max 0.585
_refine_diff_density_min -0.809
_refine_diff_density_rms 0.148
_refine_ls_abs_structure_details
;
 Refined as an inversion twin.
;
_refine_ls_abs_structure_Flack 0.07(5)
_refine_ls_extinction_method none
_refine_ls_goodness_of_fit_ref 0.946
_refine_ls_hydrogen_treatment constr
_refine_ls_matrix_type full
_refine_ls_number_parameters 272
_refine_ls_number_reflns 11161
_refine_ls_number_restraints 1
_refine_ls_restrained_S_all 0.946
_refine_ls_R_factor_all 0.0931
_refine_ls_R_factor_gt 0.0578
_refine_ls_shift/su_max 0.000
_refine_ls_shift/su_mean 0.000
_refine_ls_structure_factor_coef Fsqd
_refine_ls_weighting_details
;
 w=1/[\s^2^(Fo^2^)+(0.0513P)^2^]
 where P=(Fo^2^+2Fc^2^)/3
;
_refine_ls_weighting_scheme calc
_refine_ls_wR_factor_gt 0.1134
_refine_ls_wR_factor_ref 0.1241
_reflns_Friedel_coverage 0.923
_reflns_Friedel_fraction_full 1.000
_reflns_Friedel_fraction_max 1.000
_reflns_number_gt 7673
_reflns_number_total 11161
_reflns_threshold_expression 'I > 2\s(I)'
_cod_data_source_file ic5b01950_si_001.cif
_cod_data_source_block 30KeV_3_0m
_cod_depositor_comments
;
The following automatic conversions were performed:

data item '_exptl_absorpt_correction_type' value 'Multi-scan' was
changed to 'multi-scan' in accordance with the
/home/saulius/struct/COD-crude-data/automatic-downloads/DataCite-retrospective/ACS/depositions/lib/dictionaries/cif_core.dic
dictionary named 'cif_core.dic' version 2.4.2 last updated on
2011-04-26.

Automatic conversion script
Id: cif_fix_values 6909 2019-04-08 15:41:33Z antanas 
;
_cod_original_cell_volume 3460.2(7)
_cod_database_code 4346694
_shelx_space_group_comment
;
The symmetry employed for this shelxl refinement is uniquely defined
by the following loop, which should always be used as a source of
symmetry information in preference to the above space-group names.
They are only intended as comments.
;
_shelxl_version_number 2013-2

loop_
_space_group_symop_operation_xyz
'x, y, z'
'x-y, x, z+1/6'
'y, -x+y, z+5/6'
'-y, x-y, z+1/3'
'-x+y, -x, z+2/3'
'-x, -y, z+1/2'

loop_
_atom_site_label
_atom_site_type_symbol
_atom_site_fract_x
_atom_site_fract_y
_atom_site_fract_z
_atom_site_U_iso_or_equiv
_atom_site_adp_type
_atom_site_occupancy
_atom_site_site_symmetry_order
_atom_site_calc_flag
_atom_site_refinement_flags_posn
_atom_site_refinement_flags_adp
Cu1 Cu 0.42734(3) 0.24451(3) 0.05161(5) 0.01328(11) Uani 1 1 d . .
Co1 Co 0.43282(3) 0.36552(3) 0.17848(5) 0.01104(11) Uani 1 1 d . .
N1 N 0.5482(2) 0.4218(2) 0.1372(3) 0.0130(6) Uani 1 1 d . .
N2 N 0.5318(2) 0.3306(2) -0.0124(3) 0.0116(6) Uani 1 1 d . .
N3 N 0.4706(2) 0.4523(2) 0.3156(3) 0.0169(7) Uani 1 1 d . .
N4 N 0.3989(2) 0.2865(3) 0.3081(4) 0.0200(8) Uani 1 1 d . .
N5 N 0.3456(2) 0.1807(2) 0.1737(4) 0.0212(8) Uani 1 1 d . .
N6 N 0.3583(2) 0.4051(2) 0.1325(4) 0.0164(7) Uani 1 1 d . .
N7 N 0.2323(2) 0.3895(2) 0.0637(4) 0.0165(7) Uani 1 1 d . .
C1 C 0.5814(2) 0.4030(2) 0.0453(4) 0.0119(7) Uani 1 1 d . .
C2 C 0.5627(3) 0.3102(3) -0.1070(4) 0.0160(8) Uani 1 1 d . .
H4 H 0.5276 0.2608 -0.1482 0.019 Uiso 1 1 calc R U
C3 C 0.6418(3) 0.3565(3) -0.1471(4) 0.0194(9) Uani 1 1 d . .
H3 H 0.6606 0.3397 -0.2141 0.023 Uiso 1 1 calc R U
C4 C 0.6937(3) 0.4290(3) -0.0862(4) 0.0181(8) Uani 1 1 d . .
H2 H 0.7491 0.4617 -0.1101 0.022 Uiso 1 1 calc R U
C5 C 0.6641(2) 0.4523(2) 0.0073(4) 0.0154(7) Uani 1 1 d . .
H1 H 0.6989 0.5019 0.0479 0.018 Uiso 1 1 calc R U
C6 C 0.6012(2) 0.4931(3) 0.2104(4) 0.0166(8) Uani 1 1 d . .
H24 H 0.6111 0.5437 0.1694 0.020 Uiso 1 1 calc R U
H23 H 0.6545 0.4962 0.2233 0.020 Uiso 1 1 calc R U
C7 C 0.5585(3) 0.4848(3) 0.3316(5) 0.0270(10) Uani 1 1 d . .
H21 H 0.5673 0.4478 0.3843 0.032 Uiso 1 1 calc R U
H22 H 0.5829 0.5389 0.3707 0.032 Uiso 1 1 calc R U
C8 C 0.4223(3) 0.4077(3) 0.4215(5) 0.0275(11) Uani 1 1 d . .
H12 H 0.3671 0.4015 0.4166 0.033 Uiso 1 1 calc R U
H11 H 0.4492 0.4391 0.4948 0.033 Uiso 1 1 calc R U
C9 C 0.4148(3) 0.3216(4) 0.4278(4) 0.0279(11) Uani 1 1 d . .
H9 H 0.4661 0.3267 0.4593 0.033 Uiso 1 1 calc R U
H10 H 0.3696 0.2856 0.4821 0.033 Uiso 1 1 calc R U
C10 C 0.3556(3) 0.2069(3) 0.2915(4) 0.0201(9) Uani 1 1 d . .
C11 C 0.2876(3) 0.1032(3) 0.1475(6) 0.0331(14) Uani 1 1 d . .
H5 H 0.2770 0.0870 0.0661 0.040 Uiso 1 1 calc R U
C12 C 0.2425(4) 0.0461(3) 0.2365(7) 0.0480(19) Uani 1 1 d . .
H6 H 0.2001 -0.0072 0.2158 0.058 Uiso 1 1 calc R U
C13 C 0.2608(4) 0.0684(3) 0.3538(7) 0.0446(18) Uani 1 1 d . .
H7 H 0.2336 0.0293 0.4151 0.054 Uiso 1 1 calc R U
C14 C 0.3178(4) 0.1469(3) 0.3831(6) 0.0344(14) Uani 1 1 d . .
H8 H 0.3324 0.1614 0.4644 0.041 Uiso 1 1 calc R U
C15 C 0.4505(3) 0.5134(3) 0.2691(5) 0.0214(9) Uani 1 1 d . .
H20 H 0.4923 0.5489 0.2101 0.026 Uiso 1 1 calc R U
H13 H 0.4510 0.5483 0.3356 0.026 Uiso 1 1 calc R U
C16 C 0.3668(3) 0.4713(3) 0.2104(5) 0.0203(9) Uani 1 1 d . .
H18 H 0.3238 0.4489 0.2726 0.024 Uiso 1 1 calc R U
H19 H 0.3597 0.5115 0.1627 0.024 Uiso 1 1 calc R U
C17 C 0.2924(2) 0.3689(3) 0.0601(4) 0.0153(7) Uani 1 1 d . .
C18 C 0.1716(3) 0.3542(3) -0.0189(4) 0.0199(9) Uani 1 1 d . .
H14 H 0.1319 0.3709 -0.0196 0.024 Uiso 1 1 calc R U
C19 C 0.1630(3) 0.2973(3) -0.1004(5) 0.0264(10) Uani 1 1 d . .
H15 H 0.1187 0.2749 -0.1553 0.032 Uiso 1 1 calc R U
C20 C 0.2219(3) 0.2726(3) -0.1008(5) 0.0261(10) Uani 1 1 d . .
H17 H 0.2176 0.2319 -0.1551 0.031 Uiso 1 1 calc R U
C21 C 0.2853(3) 0.3079(3) -0.0222(4) 0.0218(9) Uani 1 1 d . .
H16 H 0.3255 0.2917 -0.0220 0.026 Uiso 1 1 calc R U

loop_
_atom_site_aniso_label
_atom_site_aniso_U_11
_atom_site_aniso_U_22
_atom_site_aniso_U_33
_atom_site_aniso_U_23
_atom_site_aniso_U_13
_atom_site_aniso_U_12
Cu1 0.0122(2) 0.0104(2) 0.0174(2) 0.00164(18) 0.00349(19) 0.00576(18)
Co1 0.0114(2) 0.0131(2) 0.0104(2) 0.00062(19) 0.00105(19) 0.0075(2)
N1 0.0138(15) 0.0141(15) 0.0128(16) -0.0015(12) 0.0036(12) 0.0081(13)
N2 0.0104(14) 0.0125(14) 0.0136(17) -0.0001(12) 0.0030(11) 0.0070(12)
N3 0.0152(16) 0.0226(18) 0.0138(18) -0.0055(14) -0.0013(13) 0.0102(14)
N4 0.0195(18) 0.0255(19) 0.0153(18) 0.0042(14) 0.0033(14) 0.0114(15)
N5 0.0207(17) 0.0118(15) 0.031(2) 0.0065(15) 0.0117(16) 0.0084(14)
N6 0.0175(16) 0.0186(17) 0.0171(18) -0.0042(14) -0.0025(14) 0.0120(14)
N7 0.0143(15) 0.0200(17) 0.0194(19) -0.0015(14) -0.0017(14) 0.0118(14)
C1 0.0131(16) 0.0112(15) 0.0131(18) 0.0016(14) 0.0012(14) 0.0073(13)
C2 0.0162(17) 0.0148(17) 0.017(2) 0.0026(15) 0.0040(16) 0.0076(14)
C3 0.0213(19) 0.0192(19) 0.020(2) 0.0033(17) 0.0107(17) 0.0120(16)
C4 0.0149(18) 0.0186(19) 0.020(2) 0.0049(16) 0.0061(15) 0.0079(16)
C5 0.0125(17) 0.0160(17) 0.017(2) 0.0030(16) -0.0007(15) 0.0068(14)
C6 0.0117(16) 0.0194(19) 0.018(2) -0.0059(16) -0.0026(15) 0.0069(15)
C7 0.024(2) 0.038(3) 0.022(3) -0.009(2) -0.0062(19) 0.018(2)
C8 0.025(2) 0.035(3) 0.023(3) -0.002(2) 0.0036(19) 0.015(2)
C9 0.033(3) 0.040(3) 0.011(2) 0.004(2) 0.0033(19) 0.018(2)
C10 0.020(2) 0.021(2) 0.025(2) 0.0106(17) 0.0101(17) 0.0145(17)
C11 0.027(2) 0.0110(19) 0.055(4) -0.001(2) 0.022(2) 0.0045(18)
C12 0.045(3) 0.015(2) 0.078(5) 0.010(3) 0.039(3) 0.010(2)
C13 0.057(4) 0.023(2) 0.062(5) 0.023(3) 0.045(3) 0.026(3)
C14 0.046(3) 0.037(3) 0.038(3) 0.026(3) 0.031(3) 0.035(3)
C15 0.019(2) 0.020(2) 0.026(2) -0.0065(18) 0.0004(18) 0.0104(17)
C16 0.0174(18) 0.0183(19) 0.027(3) -0.0076(18) -0.0018(18) 0.0100(16)
C17 0.0132(17) 0.0183(18) 0.015(2) 0.0001(16) -0.0004(15) 0.0087(15)
C18 0.0145(19) 0.029(2) 0.018(2) -0.0006(17) -0.0008(16) 0.0126(18)
C19 0.018(2) 0.041(3) 0.019(2) -0.007(2) -0.0036(17) 0.014(2)
C20 0.024(2) 0.032(3) 0.024(3) -0.013(2) -0.0066(19) 0.015(2)
C21 0.021(2) 0.027(2) 0.023(2) -0.0079(18) -0.0039(18) 0.0165(19)

loop_
_atom_type_symbol
_atom_type_description
_atom_type_scat_dispersion_real
_atom_type_scat_dispersion_imag
_atom_type_scat_source
C C 0.0000 0.0000 'International Tables Vol C Tables 4.2.6.8 and 6.1.1.4'
H H 0.0000 0.0000 'International Tables Vol C Tables 4.2.6.8 and 6.1.1.4'
N N 0.0000 0.0010 'International Tables Vol C Tables 4.2.6.8 and 6.1.1.4'
Co Co 0.2160 0.3560 'International Tables Vol C Tables 4.2.6.8 and 6.1.1.4'
Cu Cu 0.2470 0.4710 'International Tables Vol C Tables 4.2.6.8 and 6.1.1.4'

loop_
_geom_angle_atom_site_label_1
_geom_angle_atom_site_label_2
_geom_angle_atom_site_label_3
_geom_angle
_geom_angle_site_symmetry_1
_geom_angle_site_symmetry_3
N2 Cu1 N5 157.16(16) . .
N2 Cu1 N7 98.46(14) . 3_554
N5 Cu1 N7 102.77(15) . 3_554
N2 Cu1 Co1 83.76(10) . .
N5 Cu1 Co1 80.55(11) . .
N7 Cu1 Co1 155.16(9) 3_554 .
N1 Co1 N4 116.47(16) . .
N1 Co1 N6 123.44(15) . .
N4 Co1 N6 117.60(16) . .
N1 Co1 N3 84.02(14) . .
N4 Co1 N3 84.64(17) . .
N6 Co1 N3 85.56(15) . .
N1 Co1 Cu1 83.92(10) . .
N4 Co1 Cu1 83.21(13) . .
N6 Co1 Cu1 117.51(11) . .
N3 Co1 Cu1 156.88(11) . .
C1 N1 C6 118.6(3) . .
C1 N1 Co1 125.6(3) . .
C6 N1 Co1 115.8(3) . .
C2 N2 C1 118.3(3) . .
C2 N2 Cu1 116.6(3) . .
C1 N2 Cu1 123.9(3) . .
C7 N3 C8 112.9(4) . .
C7 N3 C15 113.3(4) . .
C8 N3 C15 113.6(4) . .
C7 N3 Co1 106.8(3) . .
C8 N3 Co1 105.7(3) . .
C15 N3 Co1 103.5(3) . .
C10 N4 C9 121.1(4) . .
C10 N4 Co1 123.3(3) . .
C9 N4 Co1 115.0(3) . .
C11 N5 C10 119.0(4) . .
C11 N5 Cu1 118.6(4) . .
C10 N5 Cu1 121.2(3) . .
C17 N6 C16 117.8(3) . .
C17 N6 Co1 128.4(3) . .
C16 N6 Co1 112.1(3) . .
C18 N7 C17 117.1(4) . .
C18 N7 Cu1 107.2(3) . 2
C17 N7 Cu1 130.4(3) . 2
N1 C1 N2 116.6(3) . .
N1 C1 C5 124.1(4) . .
N2 C1 C5 119.3(4) . .
N2 C2 C3 124.1(4) . .
N2 C2 H4 118.0 . .
C3 C2 H4 118.0 . .
C2 C3 C4 118.1(4) . .
C2 C3 H3 121.0 . .
C4 C3 H3 121.0 . .
C5 C4 C3 119.4(4) . .
C5 C4 H2 120.3 . .
C3 C4 H2 120.3 . .
C4 C5 C1 120.8(4) . .
C4 C5 H1 119.6 . .
C1 C5 H1 119.6 . .
N1 C6 C7 108.4(4) . .
N1 C6 H24 110.0 . .
C7 C6 H24 110.0 . .
N1 C6 H23 110.0 . .
C7 C6 H23 110.0 . .
H24 C6 H23 108.4 . .
N3 C7 C6 111.1(4) . .
N3 C7 H21 109.4 . .
C6 C7 H21 109.4 . .
N3 C7 H22 109.4 . .
C6 C7 H22 109.4 . .
H21 C7 H22 108.0 . .
N3 C8 C9 109.8(4) . .
N3 C8 H12 109.7 . .
C9 C8 H12 109.7 . .
N3 C8 H11 109.7 . .
C9 C8 H11 109.7 . .
H12 C8 H11 108.2 . .
N4 C9 C8 108.8(4) . .
N4 C9 H9 109.9 . .
C8 C9 H9 109.9 . .
N4 C9 H10 109.9 . .
C8 C9 H10 109.9 . .
H9 C9 H10 108.3 . .
N4 C10 N5 115.9(4) . .
N4 C10 C14 125.8(5) . .
N5 C10 C14 118.3(5) . .
N5 C11 C12 122.2(6) . .
N5 C11 H5 118.9 . .
C12 C11 H5 118.9 . .
C13 C12 C11 118.8(6) . .
C13 C12 H6 120.6 . .
C11 C12 H6 120.6 . .
C14 C13 C12 120.3(5) . .
C14 C13 H7 119.8 . .
C12 C13 H7 119.8 . .
C13 C14 C10 120.0(6) . .
C13 C14 H8 120.0 . .
C10 C14 H8 120.0 . .
N3 C15 C16 110.5(4) . .
N3 C15 H20 109.6 . .
C16 C15 H20 109.6 . .
N3 C15 H13 109.6 . .
C16 C15 H13 109.6 . .
H20 C15 H13 108.1 . .
N6 C16 C15 110.2(3) . .
N6 C16 H18 109.6 . .
C15 C16 H18 109.6 . .
N6 C16 H19 109.6 . .
C15 C16 H19 109.6 . .
H18 C16 H19 108.1 . .
N6 C17 N7 121.6(4) . .
N6 C17 C21 119.0(4) . .
N7 C17 C21 119.4(4) . .
C19 C18 N7 125.7(4) . .
C19 C18 H14 117.1 . .
N7 C18 H14 117.1 . .
C18 C19 C20 117.6(4) . .
C18 C19 H15 121.2 . .
C20 C19 H15 121.2 . .
C21 C20 C19 118.9(4) . .
C21 C20 H17 120.6 . .
C19 C20 H17 120.6 . .
C20 C21 C17 121.1(4) . .
C20 C21 H16 119.5 . .
C17 C21 H16 119.5 . .

loop_
_geom_bond_atom_site_label_1
_geom_bond_atom_site_label_2
_geom_bond_distance
_geom_bond_site_symmetry_2
Cu1 N2 1.960(3) .
Cu1 N5 1.960(4) .
Cu1 N7 2.247(4) 3_554
Cu1 Co1 2.6490(7) .
Co1 N1 1.944(3) .
Co1 N4 1.946(4) .
Co1 N6 1.964(4) .
Co1 N3 2.093(4) .
N1 C1 1.342(5) .
N1 C6 1.463(5) .
N2 C2 1.355(5) .
N2 C1 1.373(5) .
N3 C7 1.465(6) .
N3 C8 1.476(6) .
N3 C15 1.480(6) .
N4 C10 1.317(6) .
N4 C9 1.458(6) .
N5 C11 1.351(6) .
N5 C10 1.388(7) .
N6 C17 1.351(6) .
N6 C16 1.467(6) .
N7 C18 1.360(6) .
N7 C17 1.371(5) .
N7 Cu1 2.247(4) 2
C1 C5 1.426(5) .
C2 C3 1.376(6) .
C2 H4 0.9500 .
C3 C4 1.400(6) .
C3 H3 0.9500 .
C4 C5 1.360(6) .
C4 H2 0.9500 .
C5 H1 0.9500 .
C6 C7 1.545(7) .
C6 H24 0.9900 .
C6 H23 0.9900 .
C7 H21 0.9900 .
C7 H22 0.9900 .
C8 C9 1.564(8) .
C8 H12 0.9900 .
C8 H11 0.9900 .
C9 H9 0.9900 .
C9 H10 0.9900 .
C10 C14 1.428(7) .
C11 C12 1.401(8) .
C11 H5 0.9500 .
C12 C13 1.369(11) .
C12 H6 0.9500 .
C13 C14 1.367(9) .
C13 H7 0.9500 .
C14 H8 0.9500 .
C15 C16 1.519(6) .
C15 H20 0.9900 .
C15 H13 0.9900 .
C16 H18 0.9900 .
C16 H19 0.9900 .
C17 C21 1.429(6) .
C18 C19 1.356(7) .
C18 H14 0.9500 .
C19 C20 1.408(7) .
C19 H15 0.9500 .
C20 C21 1.362(7) .
C20 H17 0.9500 .
C21 H16 0.9500 .

loop_
_geom_torsion_atom_site_label_1
_geom_torsion_atom_site_label_2
_geom_torsion_atom_site_label_3
_geom_torsion_atom_site_label_4
_geom_torsion
_geom_torsion_site_symmetry_1
C6 N1 C1 N2 172.7(4) .
Co1 N1 C1 N2 -10.9(5) .
C6 N1 C1 C5 -5.7(6) .
Co1 N1 C1 C5 170.8(3) .
C2 N2 C1 N1 178.9(4) .
Cu1 N2 C1 N1 -14.0(5) .
C2 N2 C1 C5 -2.7(6) .
Cu1 N2 C1 C5 164.4(3) .
C1 N2 C2 C3 2.0(6) .
Cu1 N2 C2 C3 -166.0(4) .
N2 C2 C3 C4 0.3(7) .
C2 C3 C4 C5 -1.8(7) .
C3 C4 C5 C1 1.1(7) .
N1 C1 C5 C4 179.5(4) .
N2 C1 C5 C4 1.2(6) .
C1 N1 C6 C7 -160.2(4) .
Co1 N1 C6 C7 23.0(4) .
C8 N3 C7 C6 153.0(4) .
C15 N3 C7 C6 -76.1(5) .
Co1 N3 C7 C6 37.2(5) .
N1 C6 C7 N3 -40.0(5) .
C7 N3 C8 C9 -76.1(5) .
C15 N3 C8 C9 153.1(4) .
Co1 N3 C8 C9 40.3(4) .
C10 N4 C9 C8 -149.3(4) .
Co1 N4 C9 C8 22.6(5) .
N3 C8 C9 N4 -42.2(6) .
C9 N4 C10 N5 -179.1(4) .
Co1 N4 C10 N5 9.7(5) .
C9 N4 C10 C14 2.0(7) .
Co1 N4 C10 C14 -169.2(4) .
C11 N5 C10 N4 -165.0(4) .
Cu1 N5 C10 N4 28.1(5) .
C11 N5 C10 C14 14.0(6) .
Cu1 N5 C10 C14 -152.9(3) .
C10 N5 C11 C12 -6.2(8) .
Cu1 N5 C11 C12 161.0(5) .
N5 C11 C12 C13 -3.3(9) .
C11 C12 C13 C14 4.7(9) .
C12 C13 C14 C10 3.3(8) .
N4 C10 C14 C13 166.2(5) .
N5 C10 C14 C13 -12.7(7) .
C7 N3 C15 C16 158.2(4) .
C8 N3 C15 C16 -71.2(5) .
Co1 N3 C15 C16 42.9(4) .
C17 N6 C16 C15 -170.6(4) .
Co1 N6 C16 C15 23.0(5) .
N3 C15 C16 N6 -45.4(5) .
C16 N6 C17 N7 -4.0(7) .
Co1 N6 C17 N7 159.8(3) .
C16 N6 C17 C21 176.0(4) .
Co1 N6 C17 C21 -20.2(6) .
C18 N7 C17 N6 175.1(4) .
Cu1 N7 C17 N6 -34.1(6) 2
C18 N7 C17 C21 -4.9(6) .
Cu1 N7 C17 C21 145.9(4) 2
C17 N7 C18 C19 3.7(7) .
Cu1 N7 C18 C19 -153.3(5) 2
N7 C18 C19 C20 -0.5(8) .
C18 C19 C20 C21 -1.5(8) .
C19 C20 C21 C17 0.2(8) .
N6 C17 C21 C20 -176.9(5) .
N7 C17 C21 C20 3.1(7) .

loop_
_platon_squeeze_void_nr
_platon_squeeze_void_average_x
_platon_squeeze_void_average_y
_platon_squeeze_void_average_z
_platon_squeeze_void_volume
_platon_squeeze_void_count_electrons
_platon_squeeze_void_content
1 0.000 0.000 -0.015 396 174 ' '
2 0.471 0.695 0.133 16 3 ' '
3 0.776 0.471 0.300 16 3 ' '
4 0.305 0.776 0.466 16 3 ' '
5 0.529 0.305 0.633 16 3 ' '
6 0.224 0.529 0.800 16 3 ' '
7 0.695 0.224 0.966 16 3 ' '
